data_7101015
loop_
_publ_author_name
'Marcetta Darensbourg'
'Stephen P. Jeffery'
'Jonghyuk Lee'

_publ_section_title
;
Metallodithiolato Ligands as Bridges in Multiply
Bonded Dimolybdenum Complexes
;
_journal_name_full 'Chemical Communications'
_journal_paper_doi 10.1039/b416898d
_journal_year 2005
_chemical_formula_sum 'C44 H84 B4 F16 Mo2 N12 Ni4 S8'
_chemical_formula_weight 1811.67
_space_group_IT_number 14
_symmetry_cell_setting monoclinic
_symmetry_space_group_name_Hall '-P 2yn'
_symmetry_space_group_name_H-M 'P 1 21/n 1'
_cell_angle_alpha 90.00
_cell_angle_beta 109.659(4)
_cell_angle_gamma 90.00
_cell_formula_units_Z 2
_cell_length_a 12.693(4)
_cell_length_b 20.039(5)
_cell_length_c 14.166(4)
_cell_measurement_temperature 110(2)
_cell_volume 3393.3(16)
_diffrn_ambient_temperature 110(2)
_exptl_crystal_density_diffrn 1.773
_cod_depositor_comments
;
The following automatic conversions were performed:
'_symmetry_cell_setting' value 'Monoclinic' changed to 'monoclinic'
according to '/home/saulius/struct/CIF-dictionaries/cif_core.dic'
dictionary named 'cif_core.dic' version 2.4.1 from 2010-06-29.

Automatic conversion script
Id: cif_fix_enum 1527 2010-12-29 10:47:43Z saulius 
;
_cod_original_sg_symbol_H-M 'P 21/n'
_cod_database_code 7101015

loop_
_symmetry_equiv_pos_as_xyz
'x, y, z'
'-x+1/2, y+1/2, -z+1/2'
'-x, -y, -z'
'x-1/2, -y-1/2, z-1/2'

loop_
_atom_site_label
_atom_site_type_symbol
_atom_site_fract_x
_atom_site_fract_y
_atom_site_fract_z
_atom_site_U_iso_or_equiv
_atom_site_adp_type
_atom_site_occupancy
_atom_site_symmetry_multiplicity
_atom_site_calc_flag
_atom_site_refinement_flags
_atom_site_disorder_assembly
_atom_site_disorder_group
Mo1 Mo 0.58502(4) 1.01115(2) 0.54636(3) 0.0232(2) Uani 1 1 d . . .
S1 S 0.60381(11) 0.93637(6) 0.69355(9) 0.0259(3) Uani 1 1 d . . .
Ni1 Ni 0.51014(5) 0.84727(3) 0.63552(5) 0.0244(2) Uani 1 1 d . . .
N1 N 0.6364(4) 0.7916(2) 0.7020(3) 0.0313(10) Uani 1 1 d . . .
C1 C 0.7428(4) 0.8968(3) 0.7422(4) 0.0307(12) Uani 1 1 d . . .
H1A H 0.7751 0.8915 0.6881 0.037 Uiso 1 1 calc R . .
H1B H 0.7943 0.9243 0.7963 0.037 Uiso 1 1 calc R . .
Ni2 Ni 0.59939(6) 0.91512(4) 0.32682(5) 0.0297(2) Uani 1 1 d . . .
S2 S 0.68713(11) 0.92404(7) 0.48378(10) 0.0313(3) Uani 1 1 d . . .
N2 N 0.4383(4) 0.7630(2) 0.5897(3) 0.0274(10) Uani 1 1 d . . .
C2 C 0.7243(5) 0.8297(3) 0.7820(4) 0.0351(13) Uani 1 1 d . . .
H2A H 0.7952 0.8042 0.8036 0.042 Uiso 1 1 calc R . .
H2B H 0.7001 0.8359 0.8410 0.042 Uiso 1 1 calc R . .
S3 S 0.63921(11) 1.09750(6) 0.44042(10) 0.0262(3) Uani 1 1 d . . .
N3 N 0.7333(4) 0.9305(3) 0.2953(4) 0.0413(12) Uani 1 1 d . . .
C3 C 0.5921(4) 0.7351(3) 0.7465(4) 0.0306(12) Uani 1 1 d . . .
H3A H 0.5917 0.7478 0.8139 0.037 Uiso 1 1 calc R . .
H3B H 0.6410 0.6956 0.7537 0.037 Uiso 1 1 calc R . .
N4 N 0.5326(4) 0.9039(3) 0.1847(4) 0.0495(14) Uani 1 1 d . . .
S4 S 0.55571(11) 1.10620(6) 0.65078(10) 0.0287(3) Uani 1 1 d . . .
C4 C 0.4729(5) 0.7180(3) 0.6787(4) 0.0318(12) Uani 1 1 d . . .
H4A H 0.4699 0.6710 0.6563 0.038 Uiso 1 1 calc R . .
H4B H 0.4206 0.7231 0.7167 0.038 Uiso 1 1 calc R . .
N5 N 0.3105(5) 0.5771(3) 0.5003(4) 0.0556(15) Uani 1 1 d . . .
C5 C 0.6805(4) 0.7670(3) 0.6233(4) 0.0319(12) Uani 1 1 d . . .
H5A H 0.7544 0.7459 0.6559 0.038 Uiso 1 1 calc R . .
H5B H 0.6913 0.8055 0.5836 0.038 Uiso 1 1 calc R . .
C6 C 0.6036(5) 0.7173(3) 0.5539(4) 0.0373(14) Uani 1 1 d . . .
H6A H 0.6078 0.6749 0.5909 0.045 Uiso 1 1 calc R . .
H6B H 0.6315 0.7084 0.4978 0.045 Uiso 1 1 calc R . .
N6 N 0.4901(6) 0.7006(4) 0.2804(5) 0.0675(17) Uani 1 1 d . . .
C7 C 0.4814(5) 0.7381(3) 0.5104(4) 0.0319(12) Uani 1 1 d . . .
H7A H 0.4736 0.7736 0.4599 0.038 Uiso 1 1 calc R . .
H7B H 0.4361 0.6994 0.4762 0.038 Uiso 1 1 calc R . .
C8 C 0.3136(4) 0.7710(3) 0.5496(4) 0.0305(12) Uani 1 1 d . . .
H8A H 0.2845 0.7751 0.6061 0.037 Uiso 1 1 calc R . .
H8B H 0.2792 0.7311 0.5100 0.037 Uiso 1 1 calc R . .
C9 C 0.8183(5) 0.9569(5) 0.4719(5) 0.058(2) Uani 1 1 d . . .
H9A H 0.8123 1.0057 0.4606 0.070 Uiso 1 1 calc R . .
H9B H 0.8819 0.9480 0.5340 0.070 Uiso 1 1 calc R . .
C10 C 0.8361(6) 0.9233(4) 0.3863(6) 0.060(2) Uani 1 1 d . . .
H10A H 0.8521 0.8754 0.4018 0.072 Uiso 1 1 calc R . .
H10B H 0.9011 0.9434 0.3732 0.072 Uiso 1 1 calc R . .
C11 C 0.7200(5) 0.9947(3) 0.2414(5) 0.0435(16) Uani 1 1 d . . .
H11A H 0.7909 1.0054 0.2301 0.052 Uiso 1 1 calc R . .
H11B H 0.7061 1.0302 0.2844 0.052 Uiso 1 1 calc R . .
C12 C 0.6281(7) 0.9954(3) 0.1438(5) 0.058(2) Uani 1 1 d . . .
H12A H 0.6141 1.0424 0.1215 0.069 Uiso 1 1 calc R . .
H12B H 0.6544 0.9719 0.0944 0.069 Uiso 1 1 calc R . .
C13 C 0.5238(7) 0.9666(4) 0.1400(6) 0.063(2) Uani 1 1 d . . .
H13A H 0.4864 0.9972 0.1735 0.075 Uiso 1 1 calc R . .
H13B H 0.4755 0.9627 0.0690 0.075 Uiso 1 1 calc R . .
C14 C 0.7331(7) 0.8745(3) 0.2213(8) 0.081(3) Uani 1 1 d . . .
H14A H 0.7688 0.8340 0.2585 0.097 Uiso 1 1 calc R . .
H14B H 0.7764 0.8885 0.1781 0.097 Uiso 1 1 calc R . .
C15 C 0.6070(8) 0.8581(3) 0.1535(5) 0.062(2) Uani 1 1 d . . .
H15A H 0.5970 0.8650 0.0818 0.075 Uiso 1 1 calc R . .
H15B H 0.5888 0.8112 0.1631 0.075 Uiso 1 1 calc R . .
C16 C 0.4185(7) 0.8673(4) 0.1591(6) 0.0606(19) Uani 1 1 d . . .
H16A H 0.3769 0.8703 0.0863 0.073 Uiso 1 1 calc R . .
H16B H 0.4307 0.8196 0.1777 0.073 Uiso 1 1 calc R . .
C17 C 0.7174(4) 1.1679(3) 0.5154(4) 0.0319(12) Uani 1 1 d . . .
H17A H 0.6971 1.1738 0.5765 0.038 Uiso 1 1 calc R . .
H17B H 0.7989 1.1596 0.5358 0.038 Uiso 1 1 calc R . .
C18 C 0.6456(5) 1.1005(3) 0.7843(4) 0.0345(13) Uani 1 1 d . . .
H18A H 0.6615 1.0534 0.8048 0.041 Uiso 1 1 calc R . .
H18B H 0.7175 1.1240 0.7955 0.041 Uiso 1 1 calc R . .
C19 C 0.3423(6) 0.5234(4) 0.5172(5) 0.0447(15) Uani 1 1 d . . .
C20 C 0.3860(6) 0.4562(3) 0.5408(5) 0.0476(16) Uani 1 1 d . . .
H20A H 0.4094 0.4393 0.4860 0.071 Uiso 1 1 calc R . .
H20B H 0.3277 0.4271 0.5493 0.071 Uiso 1 1 calc R . .
H20C H 0.4504 0.4568 0.6030 0.071 Uiso 1 1 calc R . .
C21 C 0.5288(6) 0.6793(4) 0.2253(6) 0.0494(16) Uani 1 1 d . . .
C22 C 0.5760(6) 0.6514(4) 0.1530(6) 0.0561(18) Uani 1 1 d . . .
H22A H 0.6577 0.6552 0.1795 0.084 Uiso 1 1 calc R . .
H22B H 0.5470 0.6760 0.0897 0.084 Uiso 1 1 calc R . .
H22C H 0.5549 0.6043 0.1414 0.084 Uiso 1 1 calc R . .
B1 B 0.5878(5) 0.5461(3) 0.7809(5) 0.0286(13) Uani 1 1 d . . .
F1 F 0.5470(3) 0.59902(16) 0.8219(3) 0.0447(9) Uani 1 1 d . . .
F2 F 0.5259(3) 0.48832(16) 0.7819(3) 0.0410(8) Uani 1 1 d . . .
F3 F 0.6990(3) 0.53630(17) 0.8368(3) 0.0403(8) Uani 1 1 d . . .
F4 F 0.5797(3) 0.56121(17) 0.6827(2) 0.0432(8) Uani 1 1 d . . .
B2A B 0.8646(17) 0.7041(10) 0.3980(15) 0.042(3) Uani 0.228(8) 1 d PD A -1
F5A F 0.809(3) 0.7214(18) 0.3006(16) 0.042(3) Uani 0.228(8) 1 d PD A -1
F6A F 0.8302(13) 0.7449(8) 0.4642(11) 0.042(3) Uani 0.228(8) 1 d PD A -1
F7A F 0.8444(13) 0.6373(7) 0.4188(12) 0.042(3) Uani 0.228(8) 1 d PD A -1
F8A F 0.9778(11) 0.7157(9) 0.4205(10) 0.042(3) Uani 0.228(8) 1 d PD A -1
B2B B 0.8651(12) 0.6989(7) 0.3935(11) 0.0829(11) Uani 0.772(8) 1 d PD A -2
F5B F 0.8091(13) 0.7216(8) 0.2991(8) 0.0829(11) Uani 0.77 1 d PD A -2
F6B F 0.8831(7) 0.7499(3) 0.4634(5) 0.0829(11) Uani 0.77 1 d PD A -2
F7B F 0.7979(7) 0.6500(4) 0.4175(6) 0.0829(11) Uani 0.77 1 d PD A -2
F8B F 0.9662(6) 0.6725(4) 0.3982(5) 0.0829(11) Uani 0.77 1 d PD A -2

loop_
_atom_site_aniso_label
_atom_site_aniso_U_11
_atom_site_aniso_U_22
_atom_site_aniso_U_33
_atom_site_aniso_U_23
_atom_site_aniso_U_13
_atom_site_aniso_U_12
Mo1 0.0242(3) 0.0185(3) 0.0262(3) 0.00211(16) 0.0076(2) 0.00065(16)
S1 0.0295(7) 0.0215(7) 0.0255(7) 0.0017(5) 0.0078(5) -0.0019(5)
Ni1 0.0252(4) 0.0185(4) 0.0269(4) 0.0005(3) 0.0053(3) 0.0016(3)
N1 0.030(2) 0.028(2) 0.034(2) 0.0003(19) 0.008(2) 0.0032(19)
C1 0.025(3) 0.037(3) 0.026(3) 0.004(2) 0.002(2) -0.001(2)
Ni2 0.0279(4) 0.0376(4) 0.0253(4) -0.0002(3) 0.0108(3) -0.0012(3)
S2 0.0295(7) 0.0353(8) 0.0288(7) 0.0021(6) 0.0093(6) 0.0093(6)
N2 0.028(2) 0.021(2) 0.028(2) -0.0027(18) 0.0028(19) -0.0002(18)
C2 0.032(3) 0.032(3) 0.034(3) 0.009(2) 0.002(2) 0.002(2)
S3 0.0255(7) 0.0213(7) 0.0309(7) 0.0042(5) 0.0085(6) 0.0015(5)
N3 0.031(3) 0.063(3) 0.032(3) 0.010(2) 0.014(2) 0.003(2)
C3 0.035(3) 0.026(3) 0.030(3) 0.009(2) 0.010(2) 0.009(2)
N4 0.037(3) 0.084(4) 0.030(3) -0.003(3) 0.014(2) -0.004(3)
S4 0.0320(7) 0.0234(7) 0.0336(7) -0.0008(5) 0.0149(6) -0.0018(5)
C4 0.042(3) 0.024(3) 0.034(3) -0.003(2) 0.020(3) -0.007(2)
N5 0.061(4) 0.063(4) 0.046(3) 0.007(3) 0.022(3) 0.004(3)
C5 0.029(3) 0.027(3) 0.039(3) 0.005(2) 0.010(2) 0.002(2)
C6 0.041(3) 0.035(3) 0.041(3) 0.002(3) 0.020(3) 0.005(3)
N6 0.061(4) 0.072(4) 0.073(4) -0.003(4) 0.028(4) -0.001(3)
C7 0.038(3) 0.023(3) 0.035(3) 0.000(2) 0.012(2) -0.002(2)
C8 0.027(3) 0.024(3) 0.040(3) 0.001(2) 0.010(2) 0.000(2)
C9 0.024(3) 0.097(6) 0.049(4) -0.023(4) 0.006(3) -0.001(3)
C10 0.040(4) 0.087(6) 0.054(4) 0.011(4) 0.017(3) 0.005(4)
C11 0.043(4) 0.037(3) 0.063(4) -0.006(3) 0.034(3) -0.008(3)
C12 0.090(6) 0.038(4) 0.045(4) 0.004(3) 0.023(4) 0.023(4)
C13 0.073(5) 0.066(5) 0.053(4) -0.012(4) 0.025(4) 0.015(4)
C14 0.084(6) 0.034(4) 0.172(10) 0.038(5) 0.106(7) 0.031(4)
C15 0.135(8) 0.024(3) 0.032(3) -0.008(3) 0.033(4) -0.009(4)
C16 0.070(5) 0.054(4) 0.054(4) -0.010(3) 0.015(4) -0.008(4)
C17 0.025(3) 0.029(3) 0.036(3) 0.005(2) 0.004(2) -0.004(2)
C18 0.030(3) 0.037(3) 0.032(3) -0.004(2) 0.006(2) -0.006(2)
C19 0.044(4) 0.057(5) 0.038(3) -0.003(3) 0.021(3) -0.004(3)
C20 0.052(4) 0.044(4) 0.048(4) -0.007(3) 0.018(3) -0.004(3)
C21 0.047(4) 0.046(4) 0.056(4) 0.008(3) 0.018(4) -0.003(3)
C22 0.055(4) 0.050(4) 0.067(5) -0.003(3) 0.025(4) -0.003(3)
B1 0.028(3) 0.027(3) 0.031(3) 0.005(3) 0.011(3) 0.000(2)
F1 0.045(2) 0.0326(18) 0.062(2) -0.0034(16) 0.0259(18) 0.0029(15)
F2 0.0394(19) 0.0337(18) 0.046(2) -0.0008(15) 0.0090(16) -0.0112(14)
F3 0.0296(17) 0.0400(19) 0.0461(19) 0.0024(15) 0.0058(15) 0.0038(14)
F4 0.046(2) 0.046(2) 0.0338(18) 0.0040(15) 0.0083(15) -0.0051(16)
B2A 0.045(5) 0.051(6) 0.028(4) 0.022(4) 0.009(3) -0.008(3)
F5A 0.045(5) 0.051(6) 0.028(4) 0.022(4) 0.009(3) -0.008(3)
F6A 0.045(5) 0.051(6) 0.028(4) 0.022(4) 0.009(3) -0.008(3)
F7A 0.045(5) 0.051(6) 0.028(4) 0.022(4) 0.009(3) -0.008(3)
F8A 0.045(5) 0.051(6) 0.028(4) 0.022(4) 0.009(3) -0.008(3)
B2B 0.088(2) 0.073(2) 0.079(3) 0.0113(18) 0.017(2) -0.0059(18)
F5B 0.088(2) 0.073(2) 0.079(3) 0.0113(18) 0.017(2) -0.0059(18)
F6B 0.088(2) 0.073(2) 0.079(3) 0.0113(18) 0.017(2) -0.0059(18)
F7B 0.088(2) 0.073(2) 0.079(3) 0.0113(18) 0.017(2) -0.0059(18)
F8B 0.088(2) 0.073(2) 0.079(3) 0.0113(18) 0.017(2) -0.0059(18)

loop_
_geom_bond_atom_site_label_1
_geom_bond_atom_site_label_2
_geom_bond_distance
_geom_bond_site_symmetry_2
_geom_bond_publ_flag
Mo1 Mo1 2.1624(10) 3_676 ?
Mo1 S2 2.5072(15) . ?
Mo1 S1 2.5131(14) . ?
Mo1 S4 2.5149(14) . ?
Mo1 S3 2.5326(14) . ?
S1 C1 1.843(5) . ?
S1 Ni1 2.1494(15) . ?
Ni1 N1 1.919(4) . ?
Ni1 N2 1.925(4) . ?
Ni1 S3 2.1457(15) 3_676 ?
N1 C5 1.490(7) . ?
N1 C3 1.494(7) . ?
N1 C2 1.504(7) . ?
C1 C2 1.507(8) . ?
Ni2 N4 1.917(5) . ?
Ni2 N3 1.922(5) . ?
Ni2 S2 2.1330(16) . ?
Ni2 S4 2.1399(16) 3_676 ?
S2 C9 1.850(7) . ?
N2 C4 1.491(7) . ?
N2 C7 1.492(7) . ?
N2 C8 1.499(7) . ?
S3 C17 1.842(6) . ?
S3 Ni1 2.1457(15) 3_676 ?
N3 C11 1.475(8) . ?
N3 C10 1.501(9) . ?
N3 C14 1.537(11) . ?
C3 C4 1.534(8) . ?
N4 C13 1.393(10) . ?
N4 C15 1.487(10) . ?
N4 C16 1.554(9) . ?
S4 C18 1.855(6) . ?
S4 Ni2 2.1399(16) 3_676 ?
N5 C19 1.145(9) . ?
C5 C6 1.505(8) . ?
C6 C7 1.521(8) . ?
N6 C21 1.136(9) . ?
C8 C17 1.503(7) 3_676 ?
C9 C10 1.469(10) . ?
C11 C12 1.479(10) . ?
C12 C13 1.429(12) . ?
C14 C15 1.599(12) . ?
C16 C18 1.470(10) 3_676 ?
C17 C8 1.503(7) 3_676 ?
C18 C16 1.470(10) 3_676 ?
C19 C20 1.453(10) . ?
C21 C22 1.460(11) . ?
B1 F3 1.381(7) . ?
B1 F1 1.391(7) . ?
B1 F4 1.394(7) . ?
B1 F2 1.402(7) . ?
B2A F5A 1.366(17) . ?
B2A F8A 1.383(19) . ?
B2A F7A 1.411(18) . ?
B2A F6A 1.420(19) . ?
B2B F8B 1.368(14) . ?
B2B F5B 1.365(13) . ?
B2B F6B 1.388(14) . ?
B2B F7B 1.414(14) . ?
